data_7127852
loop_
_publ_author_name
'Song, Xianmeng'
'Cao, Minna'
'Chen, Ruru'
'Wang, Huimin'
'Li, Hongfang'
'Cao, Rong'

_publ_section_title
;
 Enhanced selectivity and stability towards CO<sub>2</sub> reduction of
 sub-5 nm Au NPs derived from supramolecular assembly.
;
_journal_issue 20
_journal_name_full 'Chemical communications (Cambridge, England)'
_journal_page_first 2491
_journal_page_last 2494
_journal_paper_doi 10.1039/d0cc08353d
_journal_volume 57
_journal_year 2021
_chemical_formula_moiety '0.11(Au Cl4), 0.05(C48 H48 N32 O16), 0.43(H2 O), 0.01(H3 O3)'
_chemical_formula_sum 'C H Au Cl N O'
_chemical_formula_weight 275.44
_space_group_crystal_system trigonal
_space_group_IT_number 148
_space_group_name_Hall '-R 3'
_space_group_name_H-M_alt 'R -3 :H'
_atom_sites_solution_hydrogens mixed
_audit_creation_date 2019-11-21
_audit_creation_method
;
Olex2 1.2
(compiled 2017.08.10 svn.r3458 for OlexSys, GUI svn.r5381)
;
_audit_update_record
;
2020-07-07 deposited with the CCDC.	2021-01-19 downloaded from the CCDC.
;
_cell_angle_alpha 90
_cell_angle_beta 90
_cell_angle_gamma 120
_cell_formula_units_Z 168
_cell_length_a 29.2990(12)
_cell_length_b 29.2990(12)
_cell_length_c 26.3901(14)
_cell_measurement_reflns_used 9508
_cell_measurement_temperature 185(2)
_cell_measurement_theta_max 27.1466
_cell_measurement_theta_min 2.2257
_cell_volume 19619.0(15)
_computing_molecular_graphics 'Olex2 (Dolomanov et al., 2009)'
_computing_publication_material 'Olex2 (Dolomanov et al., 2009)'
_computing_structure_refinement 'ShelXL (Sheldrick, 2015)'
_computing_structure_solution 'SHELXT 2014/5 (Sheldrick, 2014)'
_diffrn_ambient_temperature 185.31
_diffrn_measured_fraction_theta_full 0.999
_diffrn_measured_fraction_theta_max 0.998
_diffrn_measurement_device_type 'Bruker P4'
_diffrn_measurement_method '\w scans'
_diffrn_radiation_type MoK\a
_diffrn_radiation_wavelength 0.71073
_diffrn_reflns_av_R_equivalents 0.0916
_diffrn_reflns_av_unetI/netI 0.0594
_diffrn_reflns_Laue_measured_fraction_full 0.999
_diffrn_reflns_Laue_measured_fraction_max 0.998
_diffrn_reflns_limit_h_max 38
_diffrn_reflns_limit_h_min -37
_diffrn_reflns_limit_k_max 37
_diffrn_reflns_limit_k_min -38
_diffrn_reflns_limit_l_max 34
_diffrn_reflns_limit_l_min -34
_diffrn_reflns_number 56238
_diffrn_reflns_point_group_measured_fraction_full 0.999
_diffrn_reflns_point_group_measured_fraction_max 0.998
_diffrn_reflns_theta_full 25.242
_diffrn_reflns_theta_max 27.513
_diffrn_reflns_theta_min 2.227
_exptl_absorpt_coefficient_mu 31.891
_exptl_absorpt_correction_T_max 0.7456
_exptl_absorpt_correction_T_min 0.6150
_exptl_absorpt_correction_type integration
_exptl_absorpt_process_details
;
SADABS-2016/2 (Bruker,2016/2) was used for absorption correction.
wR2(int) was 0.0795 before and 0.0643 after correction.
The Ratio of minimum to maximum transmission is 0.8248.
The \l/2 correction factor is Not present.
;
_exptl_crystal_colour 'clear light yellow'
_exptl_crystal_density_diffrn 3.917
_exptl_crystal_description block
_exptl_crystal_F_000 19824
_exptl_crystal_size_max 0.12
_exptl_crystal_size_mid 0.11
_exptl_crystal_size_min 0.10
_refine_diff_density_max 1.344
_refine_diff_density_min -1.289
_refine_diff_density_rms 0.120
_refine_ls_extinction_method none
_refine_ls_goodness_of_fit_ref 1.026
_refine_ls_hydrogen_treatment constr
_refine_ls_matrix_type full
_refine_ls_number_parameters 532
_refine_ls_number_reflns 10030
_refine_ls_number_restraints 1
_refine_ls_restrained_S_all 1.025
_refine_ls_R_factor_all 0.0676
_refine_ls_R_factor_gt 0.0453
_refine_ls_shift/su_max 0.004
_refine_ls_shift/su_mean 0.000
_refine_ls_structure_factor_coef Fsqd
_refine_ls_weighting_details 'w=1/[\s^2^(Fo^2^)+(0.0561P)^2^+106.5227P] where P=(Fo^2^+2Fc^2^)/3'
_refine_ls_weighting_scheme calc
_refine_ls_wR_factor_gt 0.1157
_refine_ls_wR_factor_ref 0.1268
_reflns_Friedel_coverage 0.000
_reflns_number_gt 7402
_reflns_number_total 10030
_reflns_threshold_expression 'I > 2\s(I)'
_cod_data_source_file d0cc08353d2.cif
_cod_data_source_block mo_cb8au2_0m_a
_cod_depositor_comments 'Adding full bibliography for 7127851--7127853.cif.'
_cod_original_cell_volume 19619.0(19)
_cod_original_sg_symbol_H-M 'R -3'
_cod_database_code 7127852
_shelx_shelxl_version_number 2017/1
_shelx_space_group_comment
;
The symmetry employed for this shelxl refinement is uniquely defined
by the following loop, which should always be used as a source of
symmetry information in preference to the above space-group names.
They are only intended as comments.
;
_shelx_estimated_absorpt_t_max 0.746
_shelx_estimated_absorpt_t_min 0.706
_olex2_refinement_description
;
1. Fixed Uiso
 At 1.2 times of:
  All C(H) groups, All C(H,H) groups
 At 1.5 times of:
  All O(H) groups, All O(H,H) groups
2. Restrained distances
 H1B-H11A
 2.5 with sigma of 0.01
3. Others
 Fixed Sof: H13(0.33333)
4.a Free rotating group:
 O14(H14A,H14B), O11(H11A,H11B), O12(H12A,H12B), O13(H13), O1(H1A,H1B)
4.b Ternary CH refined with riding coordinates:
 C00W(H00W), C00Y(H00Y), C011(H011), C014(H014), C016(H016), C017(H017),
 C01A(H01E), C01B(H01F)
4.c Secondary CH2 refined with riding coordinates:
 C012(H01A,H01B), C018(H01C,H01D), C01D(H01G,H01H), C01G(H01I,H01J), C01I(H01K,
 H01L), C01J(H01M,H01N), C01L(H01O,H01P), C01M(H01Q,H01R)
;
_olex2_submission_special_instructions 'No special instructions were received'

loop_
_space_group_symop_operation_xyz
'x, y, z'
'-y, x-y, z'
'-x+y, -x, z'
'x+2/3, y+1/3, z+1/3'
'-y+2/3, x-y+1/3, z+1/3'
'-x+y+2/3, -x+1/3, z+1/3'
'x+1/3, y+2/3, z+2/3'
'-y+1/3, x-y+2/3, z+2/3'
'-x+y+1/3, -x+2/3, z+2/3'
'-x, -y, -z'
'y, -x+y, -z'
'x-y, x, -z'
'-x+2/3, -y+1/3, -z+1/3'
'y+2/3, -x+y+1/3, -z+1/3'
'x-y+2/3, x+1/3, -z+1/3'
'-x+1/3, -y+2/3, -z+2/3'
'y+1/3, -x+y+2/3, -z+2/3'
'x-y+1/3, x+2/3, -z+2/3'

loop_
_atom_site_label
_atom_site_type_symbol
_atom_site_fract_x
_atom_site_fract_y
_atom_site_fract_z
_atom_site_U_iso_or_equiv
_atom_site_adp_type
_atom_site_occupancy
_atom_site_site_symmetry_order
_atom_site_calc_flag
_atom_site_refinement_flags_posn
_atom_site_refinement_flags_adp
_atom_site_refinement_flags_occupancy
_atom_site_disorder_assembly
_atom_site_disorder_group
Au01 Au 0.80436(2) 0.23969(2) 0.78748(2) 0.03967(9) Uani 1 1 d . . . . .
Cl02 Cl 0.83635(11) 0.31694(8) 0.83048(7) 0.0843(7) Uani 1 1 d . . . . .
Cl03 Cl 0.74740(8) 0.25656(9) 0.74444(8) 0.0802(7) Uani 1 1 d . . . . .
Cl04 Cl 0.85432(8) 0.21836(9) 0.83647(9) 0.0779(6) Uani 1 1 d . . . . .
Cl00 Cl 0.77846(14) 0.16686(9) 0.74084(13) 0.1245(12) Uani 1 1 d . . . . .
O007 O 0.94104(13) 0.29430(14) 0.56835(12) 0.0297(8) Uani 1 1 d . . . . .
O008 O 0.79001(14) 0.32609(14) 0.43674(13) 0.0299(8) Uani 1 1 d . . . . .
O009 O 0.83375(13) 0.53605(14) 0.59563(13) 0.0299(8) Uani 1 1 d . . . . .
O00A O 1.10860(14) 0.62295(14) 0.67149(13) 0.0327(8) Uani 1 1 d . . . . .
O00B O 0.98444(14) 0.48755(13) 0.71237(15) 0.0334(8) Uani 1 1 d . . . . .
O00C O 0.91112(13) 0.34449(14) 0.68263(14) 0.0308(8) Uani 1 1 d . . . . .
O00D O 0.77448(15) 0.39608(15) 0.54587(13) 0.0344(8) Uani 1 1 d . . . . .
N00E N 0.83891(15) 0.48476(15) 0.65886(15) 0.0236(8) Uani 1 1 d . . . . .
N00F N 0.89634(15) 0.26861(16) 0.49195(14) 0.0237(8) Uani 1 1 d . . . . .
N00G N 0.95862(15) 0.54969(15) 0.70226(15) 0.0237(8) Uani 1 1 d . . . . .
O00H O 0.95743(16) 0.65651(17) 0.54331(16) 0.0467(10) Uani 1 1 d . . . . .
N00I N 0.85027(15) 0.37278(14) 0.68466(15) 0.0225(8) Uani 1 1 d . . . . .
N00J N 0.89712(15) 0.46508(15) 0.70877(15) 0.0248(8) Uani 1 1 d . . . . .
N00K N 0.79520(14) 0.28438(15) 0.50865(14) 0.0212(8) Uani 1 1 d . . . . .
N00L N 0.85236(15) 0.26574(16) 0.56121(14) 0.0238(8) Uani 1 1 d . . . . .
N00M N 0.83638(14) 0.30788(15) 0.63246(14) 0.0221(8) Uani 1 1 d . . . . .
N00N N 0.89751(15) 0.56965(15) 0.65834(15) 0.0245(8) Uani 1 1 d . . . . .
N00O N 1.10202(15) 0.68846(16) 0.63019(15) 0.0263(8) Uani 1 1 d . . . . .
N00P N 0.77852(15) 0.32564(16) 0.58011(14) 0.0240(8) Uani 1 1 d . . . . .
N00Q N 0.83562(16) 0.28080(17) 0.43893(14) 0.0267(9) Uani 1 1 d . . . . .
N00R N 0.97423(15) 0.64736(15) 0.62702(15) 0.0259(8) Uani 1 1 d . . . . .
N00S N 0.79851(15) 0.39486(15) 0.62891(14) 0.0228(8) Uani 1 1 d . . . . .
N00T N 1.04100(15) 0.70007(16) 0.57687(15) 0.0259(8) Uani 1 1 d . . . . .
N00U N 1.03515(15) 0.63233(16) 0.67732(15) 0.0255(8) Uani 1 1 d . . . . .
C00V C 1.08383(18) 0.64535(18) 0.66072(17) 0.0235(9) Uani 1 1 d . . . . .
C00W C 0.84250(18) 0.24667(18) 0.47413(17) 0.0232(9) Uani 1 1 d . . . . .
H00W H 0.828131 0.210210 0.460381 0.028 Uiso 1 1 calc R . . . .
C00Y C 0.90943(18) 0.55064(18) 0.70430(17) 0.0228(9) Uani 1 1 d . . . . .
H00Y H 0.907906 0.570077 0.734810 0.027 Uiso 1 1 calc R . . . .
C00Z C 0.80546(17) 0.29994(17) 0.45912(17) 0.0220(9) Uani 1 1 d . . . . .
C011 C 0.81289(18) 0.24745(18) 0.52224(18) 0.0236(9) Uani 1 1 d . . . . .
H011 H 0.782543 0.211713 0.530192 0.028 Uiso 1 1 calc R . . . .
C012 C 0.84059(19) 0.26332(19) 0.61496(17) 0.0244(10) Uani 1 1 d . . . . .
H01A H 0.806994 0.230522 0.621915 0.029 Uiso 1 1 calc R . . . .
H01B H 0.868681 0.261750 0.634376 0.029 Uiso 1 1 calc R . . . .
C013 C 0.85485(18) 0.53060(18) 0.63346(17) 0.0223(9) Uani 1 1 d . . . . .
C014 C 1.06535(17) 0.70799(18) 0.62634(16) 0.0201(9) Uani 1 1 d . . . . .
H014 H 1.081353 0.745367 0.637992 0.024 Uiso 1 1 calc R . . . .
C015 C 0.95010(18) 0.49956(17) 0.70816(17) 0.0219(9) Uani 1 1 d . . . . .
C016 C 0.79955(17) 0.35706(17) 0.66372(16) 0.0199(9) Uani 1 1 d . . . . .
H016 H 0.772168 0.346504 0.690758 0.024 Uiso 1 1 calc R . . . .
C017 C 0.86678(18) 0.49196(18) 0.70622(17) 0.0233(9) Uani 1 1 d . . . . .
H017 H 0.843035 0.483744 0.736183 0.028 Uiso 1 1 calc R . . . .
C018 C 0.8743(2) 0.41095(17) 0.72546(18) 0.0261(10) Uani 1 1 d . . . . .
H01C H 0.847213 0.403866 0.751500 0.031 Uiso 1 1 calc R . . . .
H01D H 0.902145 0.406146 0.741510 0.031 Uiso 1 1 calc R . . . .
C019 C 0.90099(18) 0.27805(18) 0.54326(17) 0.0239(9) Uani 1 1 d . . . . .
C01A C 0.78867(16) 0.31016(17) 0.62931(16) 0.0190(8) Uani 1 1 d . . . . .
H01E H 0.757628 0.276705 0.641507 0.023 Uiso 1 1 calc R . . . .
C01B C 1.01919(17) 0.66970(17) 0.66063(17) 0.0204(9) Uani 1 1 d . . . . .
H01F H 1.014110 0.688403 0.689881 0.024 Uiso 1 1 calc R . . . .
C01C C 0.87097(17) 0.34237(17) 0.66813(17) 0.0221(9) Uani 1 1 d . . . . .
C01D C 0.9355(2) 0.2625(2) 0.46386(18) 0.0294(11) Uani 1 1 d . . . . .
H01G H 0.963646 0.266676 0.487445 0.035 Uiso 1 1 calc R . . . .
H01H H 0.918821 0.226420 0.449724 0.035 Uiso 1 1 calc R . . . .
C01E C 0.78316(18) 0.37388(19) 0.58135(18) 0.0255(10) Uani 1 1 d . . . . .
C01G C 0.92126(18) 0.62466(18) 0.6457(2) 0.0286(10) Uani 1 1 d . . . . .
H01I H 0.899360 0.628952 0.619631 0.034 Uiso 1 1 calc R . . . .
H01J H 0.921325 0.644344 0.676192 0.034 Uiso 1 1 calc R . . . .
C01H C 0.9876(2) 0.6667(2) 0.57929(19) 0.0291(10) Uani 1 1 d . . . . .
C01I C 0.79058(17) 0.43680(17) 0.64657(18) 0.0221(9) Uani 1 1 d . . . . .
H01K H 0.767896 0.424626 0.677076 0.026 Uiso 1 1 calc R . . . .
H01L H 0.771594 0.444730 0.620108 0.026 Uiso 1 1 calc R . . . .
C01J C 1.00860(18) 0.59474(18) 0.71752(18) 0.0252(10) Uani 1 1 d . . . . .
H01M H 1.002229 0.612862 0.745989 0.030 Uiso 1 1 calc R . . . .
H01N H 1.032049 0.581914 0.730008 0.030 Uiso 1 1 calc R . . . .
C01L C 0.75650(18) 0.28984(19) 0.53776(17) 0.0257(10) Uani 1 1 d . . . . .
H01O H 0.729846 0.254730 0.550639 0.031 Uiso 1 1 calc R . . . .
H01P H 0.738239 0.302541 0.515141 0.031 Uiso 1 1 calc R . . . .
C01M C 0.84293(18) 0.2793(2) 0.38471(17) 0.0272(10) Uani 1 1 d . . . . .
H01Q H 0.821656 0.291934 0.366828 0.033 Uiso 1 1 calc R . . . .
H01R H 0.829988 0.242357 0.374198 0.033 Uiso 1 1 calc R . . . .
O14 O 0.7468(2) 0.3178(2) 0.34292(19) 0.0673(15) Uani 1 1 d . . . . .
H14A H 0.755384 0.350038 0.335550 0.101 Uiso 1 1 d G . . . .
H14B H 0.761289 0.320148 0.372308 0.101 Uiso 1 1 d G . . . .
O11 O 1.1512(2) 0.6202(2) 0.7650(2) 0.0635(14) Uani 1 1 d . . . . .
H11A H 1.133560 0.627764 0.786488 0.095 Uiso 1 1 d DG . . . .
H11B H 1.170133 0.649219 0.748159 0.095 Uiso 1 1 d G . . . .
O12 O 0.7560(3) 0.4085(3) 0.44464(19) 0.0752(16) Uani 1 1 d . . . . .
H12A H 0.789968 0.421758 0.446198 0.113 Uiso 1 1 d G . . . .
H12B H 0.746104 0.405763 0.476101 0.113 Uiso 1 1 d G . . . .
O13 O 0.666667 0.333333 0.4185(4) 0.083(3) Uani 1 3 d S T P . .
H13 H 0.700489 0.347585 0.422987 0.124 Uiso 0.3333 1 d G . . . .
O1 O 1.1001(3) 0.6501(5) 0.8295(3) 0.129(3) Uani 1 1 d . . . . .
H1A H 1.119888 0.668832 0.854489 0.194 Uiso 1 1 d G . . . .
H1B H 1.068176 0.635447 0.841409 0.194 Uiso 1 1 d DG . . . .

loop_
_atom_site_aniso_label
_atom_site_aniso_U_11
_atom_site_aniso_U_22
_atom_site_aniso_U_33
_atom_site_aniso_U_23
_atom_site_aniso_U_13
_atom_site_aniso_U_12
Au01 0.03908(14) 0.03315(13) 0.03214(12) 0.00651(9) -0.00218(9) 0.00709(10)
Cl02 0.142(2) 0.0636(12) 0.0395(9) -0.0111(8) -0.0136(11) 0.0453(13)
Cl03 0.0658(12) 0.0795(13) 0.0752(13) 0.0403(11) -0.0179(10) 0.0213(11)
Cl04 0.0541(11) 0.0787(14) 0.0939(15) 0.0222(12) -0.0133(10) 0.0278(10)
Cl00 0.170(3) 0.0564(13) 0.134(2) -0.0468(15) -0.062(2) 0.0462(17)
O007 0.0220(17) 0.039(2) 0.0254(17) -0.0033(15) -0.0055(14) 0.0134(15)
O008 0.0360(19) 0.0356(19) 0.0281(18) 0.0055(15) 0.0041(15) 0.0255(17)
O009 0.0285(18) 0.0336(19) 0.0310(18) 0.0039(15) -0.0083(14) 0.0180(16)
O00A 0.036(2) 0.039(2) 0.0351(19) -0.0056(16) -0.0082(15) 0.0272(17)
O00B 0.0291(19) 0.0271(18) 0.049(2) -0.0007(16) -0.0108(16) 0.0175(16)
O00C 0.0214(17) 0.0332(19) 0.040(2) -0.0092(15) -0.0111(15) 0.0151(15)
O00D 0.047(2) 0.040(2) 0.0244(18) 0.0011(15) -0.0072(15) 0.0278(19)
N00E 0.0197(19) 0.0230(19) 0.027(2) 0.0004(16) -0.0046(15) 0.0098(16)
N00F 0.0226(19) 0.035(2) 0.0190(18) -0.0013(16) -0.0008(15) 0.0189(18)
N00G 0.0192(19) 0.0192(18) 0.033(2) -0.0020(16) -0.0063(16) 0.0101(16)
O00H 0.035(2) 0.053(3) 0.042(2) 0.0058(19) -0.0169(18) 0.0148(19)
N00I 0.0212(19) 0.0192(18) 0.027(2) -0.0059(15) -0.0085(15) 0.0102(16)
N00J 0.026(2) 0.0202(19) 0.030(2) -0.0016(16) -0.0066(16) 0.0134(17)
N00K 0.0197(18) 0.0241(19) 0.0223(19) -0.0016(15) -0.0006(15) 0.0129(16)
N00L 0.0205(19) 0.033(2) 0.0204(19) -0.0022(16) -0.0023(15) 0.0152(17)
N00M 0.0199(18) 0.0230(19) 0.0259(19) -0.0043(15) -0.0049(15) 0.0127(16)
N00N 0.023(2) 0.0210(19) 0.030(2) 0.0007(16) -0.0065(16) 0.0113(17)
N00O 0.023(2) 0.034(2) 0.025(2) -0.0027(17) -0.0014(16) 0.0174(18)
N00P 0.027(2) 0.030(2) 0.0208(19) -0.0028(16) -0.0043(15) 0.0188(18)
N00Q 0.028(2) 0.043(2) 0.0180(19) -0.0002(17) 0.0002(16) 0.0248(19)
N00R 0.0183(19) 0.027(2) 0.031(2) 0.0041(17) -0.0029(16) 0.0098(17)
N00S 0.025(2) 0.0228(19) 0.025(2) -0.0027(15) -0.0056(15) 0.0157(17)
N00T 0.023(2) 0.035(2) 0.026(2) 0.0039(17) 0.0024(16) 0.0201(18)
N00U 0.0211(19) 0.026(2) 0.031(2) 0.0009(17) -0.0050(16) 0.0133(17)
C00V 0.022(2) 0.025(2) 0.024(2) -0.0066(18) -0.0072(18) 0.0121(19)
C00W 0.027(2) 0.025(2) 0.023(2) -0.0062(18) -0.0029(18) 0.016(2)
C00Y 0.024(2) 0.021(2) 0.026(2) -0.0033(18) -0.0036(18) 0.0129(19)
C00Z 0.019(2) 0.021(2) 0.025(2) -0.0023(17) -0.0024(17) 0.0089(18)
C011 0.025(2) 0.024(2) 0.024(2) 0.0010(18) 0.0007(18) 0.014(2)
C012 0.031(3) 0.028(2) 0.021(2) -0.0023(18) -0.0019(18) 0.019(2)
C013 0.021(2) 0.025(2) 0.025(2) -0.0017(18) -0.0005(18) 0.0150(19)
C014 0.021(2) 0.023(2) 0.019(2) -0.0012(17) 0.0007(17) 0.0128(18)
C015 0.021(2) 0.020(2) 0.026(2) -0.0008(17) -0.0046(17) 0.0101(18)
C016 0.021(2) 0.022(2) 0.019(2) -0.0025(17) -0.0037(17) 0.0127(18)
C017 0.026(2) 0.022(2) 0.024(2) -0.0020(18) -0.0018(18) 0.0136(19)
C018 0.034(3) 0.019(2) 0.024(2) -0.0005(18) -0.0102(19) 0.012(2)
C019 0.026(2) 0.022(2) 0.025(2) -0.0017(18) -0.0027(19) 0.013(2)
C01A 0.015(2) 0.018(2) 0.022(2) 0.0012(17) -0.0008(16) 0.0067(17)
C01B 0.021(2) 0.017(2) 0.024(2) -0.0016(17) -0.0006(17) 0.0105(18)
C01C 0.017(2) 0.020(2) 0.025(2) 0.0029(17) 0.0005(17) 0.0067(18)
C01D 0.032(3) 0.043(3) 0.025(2) 0.003(2) 0.002(2) 0.028(2)
C01E 0.020(2) 0.030(2) 0.028(2) -0.003(2) 0.0006(18) 0.014(2)
C01G 0.018(2) 0.022(2) 0.045(3) 0.002(2) -0.003(2) 0.0099(19)
C01H 0.028(3) 0.029(3) 0.034(3) 0.002(2) -0.005(2) 0.017(2)
C01I 0.017(2) 0.019(2) 0.032(2) -0.0011(18) -0.0010(18) 0.0108(18)
C01J 0.025(2) 0.021(2) 0.026(2) 0.0007(18) -0.0090(19) 0.0088(19)
C01L 0.021(2) 0.032(3) 0.024(2) -0.0076(19) -0.0055(18) 0.013(2)
C01M 0.023(2) 0.041(3) 0.020(2) -0.002(2) 0.0011(18) 0.018(2)
O14 0.075(4) 0.111(5) 0.040(3) -0.007(3) -0.013(2) 0.064(4)
O11 0.078(4) 0.060(3) 0.055(3) 0.008(2) -0.022(3) 0.037(3)
O12 0.128(5) 0.086(4) 0.040(3) 0.002(3) -0.004(3) 0.075(4)
O13 0.102(5) 0.102(5) 0.044(5) 0.000 0.000 0.051(2)
O1 0.100(5) 0.237(11) 0.077(5) 0.000(6) 0.021(4) 0.104(7)

loop_
_atom_type_symbol
_atom_type_description
_atom_type_scat_dispersion_real
_atom_type_scat_dispersion_imag
_atom_type_scat_source
C C 0.0033 0.0016 'International Tables Vol C Tables 4.2.6.8 and 6.1.1.4'
H H 0.0000 0.0000 'International Tables Vol C Tables 4.2.6.8 and 6.1.1.4'
N N 0.0061 0.0033 'International Tables Vol C Tables 4.2.6.8 and 6.1.1.4'
O O 0.0106 0.0060 'International Tables Vol C Tables 4.2.6.8 and 6.1.1.4'
Cl Cl 0.1484 0.1585 'International Tables Vol C Tables 4.2.6.8 and 6.1.1.4'
Au Au -2.0133 8.8022 'International Tables Vol C Tables 4.2.6.8 and 6.1.1.4'

loop_
_geom_angle_atom_site_label_1
_geom_angle_atom_site_label_2
_geom_angle_atom_site_label_3
_geom_angle
_geom_angle_site_symmetry_1
_geom_angle_site_symmetry_3
_geom_angle_publ_flag
Cl03 Au01 Cl02 90.86(9) . . ?
Cl04 Au01 Cl02 89.33(9) . . ?
Cl04 Au01 Cl03 173.96(8) . . ?
Cl00 Au01 Cl02 175.34(12) . . ?
Cl00 Au01 Cl03 89.81(11) . . ?
Cl00 Au01 Cl04 90.49(11) . . ?
C013 N00E C017 113.0(4) . . ?
C013 N00E C01I 122.4(4) . . ?
C01I N00E C017 122.8(4) . . ?
C019 N00F C00W 112.6(4) . . ?
C019 N00F C01D 121.5(4) . . ?
C01D N00F C00W 122.1(4) . . ?
C015 N00G C00Y 111.4(4) . . ?
C015 N00G C01J 120.2(4) . . ?
C01J N00G C00Y 122.0(4) . . ?
C016 N00I C018 124.0(4) . . ?
C01C N00I C016 113.1(4) . . ?
C01C N00I C018 122.1(4) . . ?
C015 N00J C017 112.1(4) . . ?
C015 N00J C018 123.1(4) . . ?
C018 N00J C017 122.3(4) . . ?
C00Z N00K C011 112.4(4) . . ?
C00Z N00K C01L 121.7(4) . . ?
C01L N00K C011 122.8(4) . . ?
C011 N00L C012 123.6(4) . . ?
C019 N00L C011 112.9(4) . . ?
C019 N00L C012 122.8(4) . . ?
C01A N00M C012 123.2(4) . . ?
C01C N00M C012 121.0(4) . . ?
C01C N00M C01A 112.4(4) . . ?
C013 N00N C00Y 112.1(4) . . ?
C013 N00N C01G 123.6(4) . . ?
C01G N00N C00Y 123.4(4) . . ?
C00V N00O C014 112.6(4) . . ?
C00V N00O C01M 123.6(4) . 10_766 ?
C014 N00O C01M 121.5(4) . 10_766 ?
C01E N00P C01A 112.0(4) . . ?
C01E N00P C01L 123.6(4) . . ?
C01L N00P C01A 123.4(4) . . ?
C00Z N00Q C00W 111.9(4) . . ?
C00Z N00Q C01M 122.1(4) . . ?
C01M N00Q C00W 122.5(4) . . ?
C01G N00R C01B 121.9(4) . . ?
C01H N00R C01B 111.9(4) . . ?
C01H N00R C01G 122.2(4) . . ?
C01E N00S C016 111.4(4) . . ?
C01E N00S C01I 121.5(4) . . ?
C01I N00S C016 121.4(4) . . ?
C01D N00T C014 122.7(4) 10_766 . ?
C01H N00T C014 111.5(4) . . ?
C01H N00T C01D 121.2(4) . 10_766 ?
C00V N00U C01B 112.3(4) . . ?
C00V N00U C01J 122.9(4) . . ?
C01J N00U C01B 122.8(4) . . ?
O00A C00V N00O 124.7(4) . . ?
O00A C00V N00U 126.5(5) . . ?
N00U C00V N00O 108.8(4) . . ?
N00F C00W H00W 112.0 . . ?
N00F C00W C011 102.8(3) . . ?
N00Q C00W N00F 113.4(4) . . ?
N00Q C00W H00W 112.0 . . ?
N00Q C00W C011 104.1(3) . . ?
C011 C00W H00W 112.0 . . ?
N00G C00Y H00Y 111.5 . . ?
N00G C00Y C017 103.8(3) . . ?
N00N C00Y N00G 114.1(4) . . ?
N00N C00Y H00Y 111.5 . . ?
N00N C00Y C017 103.9(4) . . ?
C017 C00Y H00Y 111.5 . . ?
O008 C00Z N00K 125.7(4) . . ?
O008 C00Z N00Q 125.9(4) . . ?
N00K C00Z N00Q 108.4(4) . . ?
N00K C011 C00W 102.7(4) . . ?
N00K C011 H011 111.6 . . ?
N00L C011 N00K 114.7(4) . . ?
N00L C011 C00W 103.9(4) . . ?
N00L C011 H011 111.6 . . ?
C00W C011 H011 111.6 . . ?
N00L C012 H01A 109.0 . . ?
N00L C012 H01B 109.0 . . ?
N00M C012 N00L 113.1(4) . . ?
N00M C012 H01A 109.0 . . ?
N00M C012 H01B 109.0 . . ?
H01A C012 H01B 107.8 . . ?
O009 C013 N00E 125.8(4) . . ?
O009 C013 N00N 126.2(4) . . ?
N00E C013 N00N 108.0(4) . . ?
N00O C014 H014 112.1 . . ?
N00O C014 C01B 103.0(3) . . ?
N00T C014 N00O 113.7(4) . . ?
N00T C014 H014 112.1 . . ?
N00T C014 C01B 103.2(3) . . ?
C01B C014 H014 112.1 . . ?
O00B C015 N00G 125.6(4) . . ?
O00B C015 N00J 125.4(4) . . ?
N00J C015 N00G 109.0(4) . . ?
N00I C016 N00S 114.5(4) . . ?
N00I C016 H016 111.6 . . ?
N00I C016 C01A 103.5(3) . . ?
N00S C016 H016 111.6 . . ?
N00S C016 C01A 103.5(3) . . ?
C01A C016 H016 111.6 . . ?
N00E C017 N00J 114.4(4) . . ?
N00E C017 C00Y 102.6(4) . . ?
N00E C017 H017 111.9 . . ?
N00J C017 C00Y 103.4(4) . . ?
N00J C017 H017 111.9 . . ?
C00Y C017 H017 111.9 . . ?
N00I C018 H01C 108.9 . . ?
N00I C018 H01D 108.9 . . ?
N00J C018 N00I 113.4(4) . . ?
N00J C018 H01C 108.9 . . ?
N00J C018 H01D 108.9 . . ?
H01C C018 H01D 107.7 . . ?
O007 C019 N00F 126.4(4) . . ?
O007 C019 N00L 126.0(4) . . ?
N00L C019 N00F 107.6(4) . . ?
N00M C01A N00P 115.0(4) . . ?
N00M C01A C016 103.6(3) . . ?
N00M C01A H01E 111.4 . . ?
N00P C01A C016 103.4(3) . . ?
N00P C01A H01E 111.4 . . ?
C016 C01A H01E 111.4 . . ?
N00R C01B N00U 114.1(4) . . ?
N00R C01B C014 103.8(4) . . ?
N00R C01B H01F 111.7 . . ?
N00U C01B C014 103.3(3) . . ?
N00U C01B H01F 111.7 . . ?
C014 C01B H01F 111.7 . . ?
O00C C01C N00I 126.8(4) . . ?
O00C C01C N00M 126.3(4) . . ?
N00I C01C N00M 106.9(4) . . ?
N00F C01D H01G 108.9 . . ?
N00F C01D H01H 108.9 . . ?
N00T C01D N00F 113.2(4) 10_766 . ?
N00T C01D H01G 108.9 10_766 . ?
N00T C01D H01H 108.9 10_766 . ?
H01G C01D H01H 107.8 . . ?
O00D C01E N00P 126.3(4) . . ?
O00D C01E N00S 124.4(4) . . ?
N00P C01E N00S 109.3(4) . . ?
N00N C01G H01I 108.8 . . ?
N00N C01G H01J 108.8 . . ?
N00R C01G N00N 113.8(4) . . ?
N00R C01G H01I 108.8 . . ?
N00R C01G H01J 108.8 . . ?
H01I C01G H01J 107.7 . . ?
O00H C01H N00R 126.4(5) . . ?
O00H C01H N00T 124.3(5) . . ?
N00R C01H N00T 109.3(4) . . ?
N00E C01I H01K 108.8 . . ?
N00E C01I H01L 108.8 . . ?
N00S C01I N00E 113.9(4) . . ?
N00S C01I H01K 108.8 . . ?
N00S C01I H01L 108.8 . . ?
H01K C01I H01L 107.7 . . ?
N00G C01J H01M 108.8 . . ?
N00G C01J H01N 108.8 . . ?
N00U C01J N00G 113.7(4) . . ?
N00U C01J H01M 108.8 . . ?
N00U C01J H01N 108.8 . . ?
H01M C01J H01N 107.7 . . ?
N00K C01L N00P 113.7(4) . . ?
N00K C01L H01O 108.8 . . ?
N00K C01L H01P 108.8 . . ?
N00P C01L H01O 108.8 . . ?
N00P C01L H01P 108.8 . . ?
H01O C01L H01P 107.7 . . ?
N00O C01M H01Q 109.2 10_766 . ?
N00O C01M H01R 109.2 10_766 . ?
N00Q C01M N00O 112.2(4) . 10_766 ?
N00Q C01M H01Q 109.2 . . ?
N00Q C01M H01R 109.2 . . ?
H01Q C01M H01R 107.9 . . ?
H14A O14 H14B 104.5 . . ?
H11A O11 H11B 104.6 . . ?
H12A O12 H12B 104.5 . . ?
H13 O13 H13 118.1 2_655 3_665 ?
H13 O13 H13 118.1 . 2_655 ?
H13 O13 H13 118.2 . 3_665 ?
H1A O1 H1B 104.5 . . ?

loop_
_geom_bond_atom_site_label_1
_geom_bond_atom_site_label_2
_geom_bond_distance
_geom_bond_site_symmetry_2
_geom_bond_publ_flag
Au01 Cl02 2.2733(19) . ?
Au01 Cl03 2.2680(19) . ?
Au01 Cl04 2.2627(19) . ?
Au01 Cl00 2.241(2) . ?
O007 C019 1.218(6) . ?
O008 C00Z 1.220(5) . ?
O009 C013 1.226(5) . ?
O00A C00V 1.230(6) . ?
O00B C015 1.225(5) . ?
O00C C01C 1.209(5) . ?
O00D C01E 1.237(6) . ?
N00E C013 1.358(6) . ?
N00E C017 1.449(6) . ?
N00E C01I 1.447(6) . ?
N00F C00W 1.452(6) . ?
N00F C019 1.375(6) . ?
N00F C01D 1.451(6) . ?
N00G C00Y 1.456(6) . ?
N00G C015 1.370(6) . ?
N00G C01J 1.455(6) . ?
O00H C01H 1.229(6) . ?
N00I C016 1.429(6) . ?
N00I C018 1.455(6) . ?
N00I C01C 1.375(6) . ?
N00J C015 1.365(6) . ?
N00J C017 1.454(6) . ?
N00J C018 1.448(6) . ?
N00K C00Z 1.367(6) . ?
N00K C011 1.459(6) . ?
N00K C01L 1.443(6) . ?
N00L C011 1.436(6) . ?
N00L C012 1.453(6) . ?
N00L C019 1.368(6) . ?
N00M C012 1.447(6) . ?
N00M C01A 1.435(5) . ?
N00M C01C 1.382(6) . ?
N00N C00Y 1.448(6) . ?
N00N C013 1.368(6) . ?
N00N C01G 1.440(6) . ?
N00O C00V 1.362(6) . ?
N00O C014 1.452(6) . ?
N00O C01M 1.458(6) 10_766 ?
N00P C01A 1.454(6) . ?
N00P C01E 1.351(6) . ?
N00P C01L 1.445(6) . ?
N00Q C00W 1.451(6) . ?
N00Q C00Z 1.369(6) . ?
N00Q C01M 1.451(6) . ?
N00R C01B 1.445(6) . ?
N00R C01G 1.436(6) . ?
N00R C01H 1.356(6) . ?
N00S C016 1.451(6) . ?
N00S C01E 1.371(6) . ?
N00S C01I 1.438(6) . ?
N00T C014 1.450(6) . ?
N00T C01D 1.441(6) 10_766 ?
N00T C01H 1.369(6) . ?
N00U C00V 1.352(6) . ?
N00U C01B 1.457(6) . ?
N00U C01J 1.445(6) . ?
C00W H00W 1.0000 . ?
C00W C011 1.545(6) . ?
C00Y H00Y 1.0000 . ?
C00Y C017 1.540(6) . ?
C011 H011 1.0000 . ?
C012 H01A 0.9900 . ?
C012 H01B 0.9900 . ?
C014 H014 1.0000 . ?
C014 C01B 1.546(6) . ?
C016 H016 1.0000 . ?
C016 C01A 1.542(6) . ?
C017 H017 1.0000 . ?
C018 H01C 0.9900 . ?
C018 H01D 0.9900 . ?
C01A H01E 1.0000 . ?
C01B H01F 1.0000 . ?
C01D H01G 0.9900 . ?
C01D H01H 0.9900 . ?
C01G H01I 0.9900 . ?
C01G H01J 0.9900 . ?
C01I H01K 0.9900 . ?
C01I H01L 0.9900 . ?
C01J H01M 0.9900 . ?
C01J H01N 0.9900 . ?
C01L H01O 0.9900 . ?
C01L H01P 0.9900 . ?
C01M H01Q 0.9900 . ?
C01M H01R 0.9900 . ?
O14 H14A 0.8686 . ?
O14 H14B 0.8697 . ?
O11 H11A 0.8671 . ?
O11 H11B 0.8713 . ?
O12 H12A 0.8698 . ?
O12 H12B 0.8697 . ?
O13 H13 0.9(3) 3_665 ?
O13 H13 0.8699 . ?
O13 H13 0.9(3) 2_655 ?
O1 H1A 0.8692 . ?
O1 H1B 0.8696 . ?
